data_2017491
loop_
_publ_author_name
'Wood, Matthew R.'
'Thompson, Hugh W.'
'Brettell, Thomas A.'
'Lalancette, Roger A.'

_publ_section_title
;
 The hydrated and anhydrous gold(III) tetrachloride salts of
 <small>L</small>-ecgonine, an important forensic toxicology marker for
 cocaine
;
_journal_coeditor_code SQ3203
_journal_issue 1
_journal_name_full 'Acta Crystallographica Section C'
_journal_page_first m4
_journal_page_last m8
_journal_paper_doi 10.1107/S0108270109030583
_journal_volume 66
_journal_year 2010
_chemical_formula_iupac '(C9 H16 N O3) [Au Cl4]'
_chemical_formula_moiety 'C9 H16 N O3 + , Au Cl4 -'
_chemical_formula_sum 'C9 H16 Au Cl4 N O3'
_chemical_formula_weight 524.99
_chemical_name_systematic
;
(1<i>R</i>,2<i>R</i>,3<i>S</i>,5<i>S</i>,8<i>S</i>)-3-hydroxy-8-methyl-8-
azoniabicyclo[3.2.1]octane-2-carboxylate tetrachloridoaurate(III)
;
_space_group_IT_number 19
_symmetry_cell_setting orthorhombic
_symmetry_space_group_name_Hall 'P 2ac 2ab'
_symmetry_space_group_name_H-M 'P 21 21 21'
_atom_sites_solution_hydrogens geom
_atom_sites_solution_primary direct
_atom_sites_solution_secondary difmap
_audit_creation_method SHELXL97
_cell_angle_alpha 90.00
_cell_angle_beta 90.00
_cell_angle_gamma 90.00
_cell_formula_units_Z 8
_cell_length_a 10.02760(10)
_cell_length_b 15.7339(2)
_cell_length_c 18.6416(2)
_cell_measurement_reflns_used 9469
_cell_measurement_temperature 100(2)
_cell_measurement_theta_max 66.88
_cell_measurement_theta_min 3.68
_cell_volume 2941.15(6)
_computing_cell_refinement 'APEX2 (Bruker, 2006)'
_computing_data_collection 'APEX2 (Bruker, 2006)'
_computing_data_reduction 'SAINT (Bruker, 2005)'
_computing_molecular_graphics 'SHELXTL (Sheldrick, 2008)'
_computing_publication_material 'SHELXTL (Sheldrick, 2008)'
_computing_structure_refinement 'SHELXTL (Sheldrick, 2008)'
_computing_structure_solution 'SHELXTL (Sheldrick, 2008)'
_diffrn_ambient_temperature 100(2)
_diffrn_measured_fraction_theta_full 0.981
_diffrn_measured_fraction_theta_max 0.982
_diffrn_measurement_device_type 'Bruker SMART APEXII CCD area-detector'
_diffrn_measurement_method '\f and \w'
_diffrn_radiation_monochromator graphite
_diffrn_radiation_source 'fine-focus sealed tube'
_diffrn_radiation_type CuK\a
_diffrn_radiation_wavelength 1.54178
_diffrn_reflns_av_R_equivalents 0.035
_diffrn_reflns_av_sigmaI/netI 0.027
_diffrn_reflns_limit_h_max 11
_diffrn_reflns_limit_h_min -11
_diffrn_reflns_limit_k_max 17
_diffrn_reflns_limit_k_min -18
_diffrn_reflns_limit_l_max 21
_diffrn_reflns_limit_l_min -21
_diffrn_reflns_number 22091
_diffrn_reflns_theta_full 67.16
_diffrn_reflns_theta_max 67.16
_diffrn_reflns_theta_min 3.68
_diffrn_standards_decay_% 0
_diffrn_standards_number 0
_exptl_absorpt_coefficient_mu 25.504
_exptl_absorpt_correction_T_max 0.1847
_exptl_absorpt_correction_T_min 0.0673
_exptl_absorpt_correction_type numerical
_exptl_absorpt_process_details '(SADABS; Sheldrick, 2001)'
_exptl_crystal_colour gold
_exptl_crystal_density_diffrn 2.371
_exptl_crystal_density_method 'not measured'
_exptl_crystal_description parallelepiped
_exptl_crystal_F_000 1984
_exptl_crystal_size_max 0.23
_exptl_crystal_size_mid 0.17
_exptl_crystal_size_min 0.10
_refine_diff_density_max 0.93
_refine_diff_density_min -0.69
_refine_ls_abs_structure_details 'Flack (1983), with 2199 Friedel pairs'
_refine_ls_abs_structure_Flack -0.004(7)
_refine_ls_extinction_coef 0.000106(7)
_refine_ls_extinction_expression Fc^*^=kFc[1+0.001xFc^2^\l^3^/sin(2\q)]^-1/4^
_refine_ls_extinction_method 'SHELXL97 (Sheldrick, 2008)'
_refine_ls_goodness_of_fit_ref 1.08
_refine_ls_hydrogen_treatment constr
_refine_ls_matrix_type full
_refine_ls_number_parameters 332
_refine_ls_number_reflns 5121
_refine_ls_number_restraints 0
_refine_ls_restrained_S_all 1.08
_refine_ls_R_factor_all 0.019
_refine_ls_R_factor_gt 0.018
_refine_ls_shift/su_max 0.00
_refine_ls_shift/su_mean 0.00
_refine_ls_structure_factor_coef Fsqd
_refine_ls_weighting_details 'calc w = 1/[\s^2^(Fo^2^)+(0.0249P)^2^] where P=(Fo^2^+2Fc^2^)/3'
_refine_ls_weighting_scheme calc
_refine_ls_wR_factor_gt 0.046
_refine_ls_wR_factor_ref 0.047
_reflns_number_gt 5053
_reflns_number_total 5121
_reflns_threshold_expression I>2\s(I)
_cod_data_source_file sq3203.cif
_cod_data_source_block II
_cod_database_code 2017491
_cod_database_fobs_code 2017491

loop_
_symmetry_equiv_pos_as_xyz
'x, y, z'
'-x+1/2, -y, z+1/2'
'-x, y+1/2, -z+1/2'
'x+1/2, -y+1/2, -z'

loop_
_atom_site_type_symbol
_atom_site_label
_atom_site_fract_x
_atom_site_fract_y
_atom_site_fract_z
_atom_site_U_iso_or_equiv
_atom_site_adp_type
_atom_site_calc_flag
_atom_site_refinement_flags
_atom_site_occupancy
_atom_site_disorder_assembly
_atom_site_disorder_group
Au Au1 0.187321(15) 0.505994(11) 0.090196(8) 0.01499(6) Uani d . 1 . .
Cl Cl1 0.34843(9) 0.50710(7) 0.00321(4) 0.01889(19) Uani d . 1 . .
Cl Cl2 0.19401(10) 0.36001(6) 0.09469(6) 0.0236(2) Uani d . 1 . .
Cl Cl3 0.02630(9) 0.50577(8) 0.17652(5) 0.0244(2) Uani d . 1 . .
Cl Cl4 0.18470(11) 0.65024(6) 0.08728(6) 0.0228(2) Uani d . 1 . .
O O1 0.4912(3) 0.75884(19) 0.33650(15) 0.0215(7) Uani d . 1 . .
O O2 0.4994(3) 0.8345(2) 0.43767(16) 0.0272(7) Uani d . 1 . .
H H2 0.5809 0.8370 0.4277 0.041 Uiso calc R 1 . .
O O3 0.2823(3) 0.92123(18) 0.34524(16) 0.0223(7) Uani d . 1 . .
H H3 0.2952 0.9412 0.3865 0.033 Uiso calc R 1 . .
N N1 0.2625(3) 0.6623(2) 0.32007(17) 0.0147(7) Uani d . 1 . .
H H1 0.3475 0.6796 0.3064 0.018 Uiso calc R 1 . .
C C1 0.2355(4) 0.6914(3) 0.3961(2) 0.0159(9) Uani d . 1 . .
H H1B 0.2779 0.6525 0.4318 0.019 Uiso calc R 1 . .
C C2 0.2891(4) 0.7822(3) 0.4035(2) 0.0160(9) Uani d . 1 . .
H H2B 0.2720 0.8022 0.4536 0.019 Uiso calc R 1 . .
C C3 0.2151(4) 0.8422(3) 0.3508(2) 0.0166(8) Uani d . 1 . .
H H3B 0.1228 0.8524 0.3692 0.020 Uiso calc R 1 . .
C C4 0.2061(4) 0.8043(3) 0.2760(2) 0.0171(8) Uani d . 1 . .
H H4A 0.2948 0.8072 0.2528 0.021 Uiso calc R 1 . .
H H4B 0.1432 0.8383 0.2468 0.021 Uiso calc R 1 . .
C C5 0.1593(4) 0.7119(3) 0.2776(2) 0.0157(9) Uani d . 1 . .
H H5A 0.1490 0.6885 0.2280 0.019 Uiso calc R 1 . .
C C6 0.0330(4) 0.6984(3) 0.3219(2) 0.0163(9) Uani d . 1 . .
H H6A -0.0156 0.6472 0.3055 0.020 Uiso calc R 1 . .
H H6B -0.0269 0.7482 0.3180 0.020 Uiso calc R 1 . .
C C7 0.0820(4) 0.6870(3) 0.4003(2) 0.0169(8) Uani d . 1 . .
H H7A 0.0467 0.7328 0.4313 0.020 Uiso calc R 1 . .
H H7B 0.0528 0.6315 0.4197 0.020 Uiso calc R 1 . .
C C8 0.2514(4) 0.5682(3) 0.3122(3) 0.0234(10) Uani d . 1 . .
H H8A 0.3174 0.5404 0.3431 0.035 Uiso calc R 1 . .
H H8B 0.2679 0.5524 0.2621 0.035 Uiso calc R 1 . .
H H8C 0.1616 0.5499 0.3261 0.035 Uiso calc R 1 . .
C C9 0.4370(4) 0.7886(3) 0.3887(2) 0.0173(9) Uani d . 1 . .
Au Au2 0.792368(15) 0.510510(11) -0.096686(8) 0.01529(6) Uani d . 1 . .
Cl Cl5 0.58515(10) 0.53140(7) -0.14391(6) 0.0281(2) Uani d . 1 . .
Cl Cl6 0.76093(11) 0.36699(6) -0.09842(6) 0.0257(2) Uani d . 1 . .
Cl Cl7 0.99890(10) 0.49006(8) -0.04920(6) 0.0310(2) Uani d . 1 . .
Cl Cl8 0.82924(10) 0.65411(6) -0.09756(6) 0.0217(2) Uani d . 1 . .
O O1A 0.4689(3) 0.64723(18) 0.20930(15) 0.0193(6) Uani d . 1 . .
O O2A 0.5411(3) 0.51678(18) 0.22023(17) 0.0284(7) Uani d . 1 . .
H H2A 0.6078 0.4880 0.2079 0.043 Uiso calc R 1 . .
O O3A 0.6462(3) 0.54127(17) 0.06095(15) 0.0192(6) Uani d . 1 . .
H H3A 0.5632 0.5437 0.0552 0.029 Uiso calc R 1 . .
N N1A 0.6350(4) 0.7758(2) 0.16987(18) 0.0169(8) Uani d . 1 . .
H H1A 0.5495 0.7540 0.1758 0.020 Uiso calc R 1 . .
C C1A 0.7366(4) 0.7113(3) 0.1973(2) 0.0158(9) Uani d . 1 . .
H H1C 0.7436 0.7134 0.2508 0.019 Uiso calc R 1 . .
C C2A 0.6950(4) 0.6225(3) 0.1715(2) 0.0156(8) Uani d . 1 . .
H H2C 0.7631 0.5807 0.1886 0.019 Uiso calc R 1 . .
C C3A 0.6934(4) 0.6208(2) 0.0877(2) 0.0147(8) Uani d . 1 . .
H H3C 0.7881 0.6267 0.0715 0.018 Uiso calc R 1 . .
C C4A 0.6174(4) 0.6958(3) 0.0570(2) 0.0154(8) Uani d . 1 . .
H H4A1 0.5211 0.6893 0.0673 0.018 Uiso calc R 1 . .
H H4A2 0.6290 0.6973 0.0043 0.018 Uiso calc R 1 . .
C C5A 0.6683(4) 0.7793(3) 0.0898(2) 0.0170(9) Uani d . 1 . .
H H5B 0.6266 0.8298 0.0662 0.020 Uiso calc R 1 . .
C C6A 0.8205(4) 0.7862(3) 0.0909(2) 0.0207(9) Uani d . 1 . .
H H6A1 0.8486 0.8465 0.0901 0.025 Uiso calc R 1 . .
H H6A2 0.8597 0.7570 0.0488 0.025 Uiso calc R 1 . .
C C7A 0.8658(5) 0.7426(3) 0.1619(2) 0.0200(10) Uani d . 1 . .
H H7A1 0.9263 0.6944 0.1517 0.024 Uiso calc R 1 . .
H H7A2 0.9126 0.7836 0.1933 0.024 Uiso calc R 1 . .
C C8A 0.6444(5) 0.8597(3) 0.2061(2) 0.0219(9) Uani d . 1 . .
H H8A1 0.6286 0.8525 0.2577 0.033 Uiso calc R 1 . .
H H8A2 0.5772 0.8982 0.1861 0.033 Uiso calc R 1 . .
H H8A3 0.7335 0.8836 0.1985 0.033 Uiso calc R 1 . .
C C9A 0.5599(4) 0.5970(3) 0.2022(2) 0.0180(9) Uani d . 1 . .

loop_
_atom_site_aniso_label
_atom_site_aniso_U_11
_atom_site_aniso_U_22
_atom_site_aniso_U_33
_atom_site_aniso_U_12
_atom_site_aniso_U_13
_atom_site_aniso_U_23
Au1 0.01423(9) 0.01405(9) 0.01670(8) -0.00097(6) -0.00022(5) 0.00066(7)
Cl1 0.0183(4) 0.0180(5) 0.0204(4) 0.0005(4) 0.0034(3) 0.0013(4)
Cl2 0.0219(5) 0.0138(5) 0.0351(6) 0.0001(4) 0.0027(5) 0.0044(5)
Cl3 0.0223(5) 0.0249(6) 0.0261(4) -0.0035(5) 0.0072(4) -0.0020(5)
Cl4 0.0323(6) 0.0146(5) 0.0214(5) -0.0012(4) 0.0051(5) -0.0023(4)
O1 0.0161(15) 0.0243(18) 0.0241(16) -0.0009(12) 0.0010(13) -0.0065(13)
O2 0.0215(16) 0.036(2) 0.0239(15) -0.0103(14) -0.0002(13) -0.0042(14)
O3 0.0287(17) 0.0103(15) 0.0278(16) -0.0041(13) 0.0007(14) 0.0014(12)
N1 0.0142(17) 0.0122(17) 0.0176(16) -0.0025(13) 0.0007(14) 0.0005(14)
C1 0.020(2) 0.014(2) 0.0138(19) 0.0007(16) -0.0026(17) 0.0016(17)
C2 0.019(2) 0.0124(19) 0.017(2) -0.0042(16) -0.0017(18) 0.0007(17)
C3 0.014(2) 0.014(2) 0.022(2) -0.0005(18) -0.0019(17) 0.0026(17)
C4 0.013(2) 0.021(2) 0.0173(19) 0.0002(18) -0.0028(17) 0.0007(17)
C5 0.017(2) 0.018(2) 0.0125(18) 0.0024(17) -0.0019(17) 0.0006(16)
C6 0.015(2) 0.012(2) 0.022(2) -0.0016(17) -0.0008(16) -0.0019(17)
C7 0.020(2) 0.016(2) 0.0150(19) -0.0036(16) 0.0035(18) 0.0010(18)
C8 0.023(2) 0.012(2) 0.035(2) 0.0007(17) 0.0045(19) -0.0042(19)
C9 0.021(2) 0.014(2) 0.017(2) -0.0021(17) -0.0038(17) 0.0040(17)
Au2 0.01305(9) 0.01716(9) 0.01567(8) -0.00069(6) -0.00083(6) -0.00075(7)
Cl5 0.0175(5) 0.0231(6) 0.0438(6) -0.0053(4) -0.0106(4) 0.0110(5)
Cl6 0.0267(5) 0.0168(5) 0.0337(5) -0.0003(4) -0.0055(5) 0.0013(5)
Cl7 0.0207(5) 0.0338(7) 0.0386(5) 0.0027(5) -0.0126(4) -0.0025(6)
Cl8 0.0214(5) 0.0186(5) 0.0250(5) -0.0039(4) 0.0006(5) -0.0026(5)
O1A 0.0209(15) 0.0143(15) 0.0228(15) 0.0028(13) 0.0048(12) 0.0007(12)
O2A 0.0314(17) 0.0112(15) 0.0426(17) 0.0021(13) 0.0172(14) 0.0081(15)
O3A 0.0201(15) 0.0119(15) 0.0256(14) 0.0002(12) -0.0030(12) -0.0022(12)
N1A 0.021(2) 0.0099(18) 0.0193(18) -0.0019(15) 0.0020(15) 0.0002(14)
C1A 0.016(2) 0.015(2) 0.0163(19) -0.0005(17) -0.0038(17) 0.0017(17)
C2A 0.015(2) 0.014(2) 0.0187(19) 0.0012(16) 0.0000(16) 0.0031(16)
C3A 0.016(2) 0.0102(19) 0.0172(19) 0.0000(15) 0.0007(16) -0.0015(16)
C4A 0.016(2) 0.013(2) 0.0176(19) 0.0012(16) -0.0013(16) 0.0017(17)
C5A 0.023(2) 0.013(2) 0.015(2) 0.0005(16) 0.0019(18) 0.0040(17)
C6A 0.021(2) 0.015(2) 0.026(2) -0.0039(16) 0.001(2) 0.0044(19)
C7A 0.017(2) 0.013(2) 0.030(2) -0.0030(17) -0.0013(19) -0.0009(19)
C8A 0.030(2) 0.015(2) 0.021(2) -0.0008(19) 0.0007(18) -0.0024(18)
C9A 0.019(2) 0.015(2) 0.0195(19) -0.0030(18) 0.0031(16) 0.0002(17)

loop_
_atom_type_symbol
_atom_type_description
_atom_type_scat_dispersion_real
_atom_type_scat_dispersion_imag
_atom_type_scat_source
C C 0.0181 0.0091 'International Tables Vol C Tables 4.2.6.8 and 6.1.1.4'
H H 0.0000 0.0000 'International Tables Vol C Tables 4.2.6.8 and 6.1.1.4'
N N 0.0311 0.0180 'International Tables Vol C Tables 4.2.6.8 and 6.1.1.4'
O O 0.0492 0.0322 'International Tables Vol C Tables 4.2.6.8 and 6.1.1.4'
Cl Cl 0.3639 0.7018 'International Tables Vol C Tables 4.2.6.8 and 6.1.1.4'
Au Au -4.4197 7.2980 'International Tables Vol C Tables 4.2.6.8 and 6.1.1.4'

loop_
_geom_angle_atom_site_label_1
_geom_angle_atom_site_label_2
_geom_angle_atom_site_label_3
_geom_angle_site_symmetry_1
_geom_angle_site_symmetry_3
_geom_angle
_geom_angle_publ_flag
Cl4 Au1 Cl3 . . 90.59(4) ?
Cl4 Au1 Cl1 . . 89.06(4) ?
Cl3 Au1 Cl1 . . 179.60(4) ?
Cl4 Au1 Cl2 . . 178.76(4) ?
Cl3 Au1 Cl2 . . 89.62(4) ?
Cl1 Au1 Cl2 . . 90.73(4) ?
Cl7 Au2 Cl6 . . 89.50(4) ?
Cl7 Au2 Cl5 . . 179.76(5) ?
Cl6 Au2 Cl5 . . 90.65(4) ?
Cl7 Au2 Cl8 . . 89.73(4) ?
Cl6 Au2 Cl8 . . 178.18(4) ?
Cl5 Au2 Cl8 . . 90.12(4) ?
C9 O2 H2 . . 109.5 ?
C3 O3 H3 . . 109.5 ?
C9A O2A H2A . . 109.5 ?
C3A O3A H3A . . 109.5 ?
C8 N1 C1 . . 112.3(3) ?
C8 N1 C5 . . 114.0(3) ?
C1 N1 C5 . . 102.2(3) ?
C8 N1 H1 . . 109.4 ?
C1 N1 H1 . . 109.4 ?
C5 N1 H1 . . 109.4 ?
C8A N1A C1A . . 113.3(3) ?
C8A N1A C5A . . 113.4(3) ?
C1A N1A C5A . . 101.8(3) ?
C8A N1A H1A . . 109.3 ?
C1A N1A H1A . . 109.3 ?
C5A N1A H1A . . 109.3 ?
N1 C1 C2 . . 107.7(3) ?
N1 C1 C7 . . 102.3(3) ?
C2 C1 C7 . . 112.8(3) ?
N1 C1 H1B . . 111.2 ?
C2 C1 H1B . . 111.2 ?
C7 C1 H1B . . 111.2 ?
C9 C2 C1 . . 112.9(3) ?
C9 C2 C3 . . 108.3(3) ?
C1 C2 C3 . . 110.0(3) ?
C9 C2 H2B . . 108.5 ?
C1 C2 H2B . . 108.5 ?
C3 C2 H2B . . 108.5 ?
O3 C3 C4 . . 107.8(3) ?
O3 C3 C2 . . 110.6(3) ?
C4 C3 C2 . . 111.8(3) ?
O3 C3 H3B . . 108.9 ?
C4 C3 H3B . . 108.9 ?
C2 C3 H3B . . 108.9 ?
C3 C4 C5 . . 111.9(3) ?
C3 C4 H4A . . 109.2 ?
C5 C4 H4A . . 109.2 ?
C3 C4 H4B . . 109.2 ?
C5 C4 H4B . . 109.2 ?
H4A C4 H4B . . 107.9 ?
N1 C5 C6 . . 102.2(3) ?
N1 C5 C4 . . 106.8(3) ?
C6 C5 C4 . . 113.4(3) ?
N1 C5 H5A . . 111.3 ?
C6 C5 H5A . . 111.3 ?
C4 C5 H5A . . 111.3 ?
C5 C6 C7 . . 105.2(3) ?
C5 C6 H6A . . 110.7 ?
C7 C6 H6A . . 110.7 ?
C5 C6 H6B . . 110.7 ?
C7 C6 H6B . . 110.7 ?
H6A C6 H6B . . 108.8 ?
C1 C7 C6 . . 105.2(3) ?
C1 C7 H7A . . 110.7 ?
C6 C7 H7A . . 110.7 ?
C1 C7 H7B . . 110.7 ?
C6 C7 H7B . . 110.7 ?
H7A C7 H7B . . 108.8 ?
N1 C8 H8A . . 109.5 ?
N1 C8 H8B . . 109.5 ?
H8A C8 H8B . . 109.5 ?
N1 C8 H8C . . 109.5 ?
H8A C8 H8C . . 109.5 ?
H8B C8 H8C . . 109.5 ?
O1 C9 O2 . . 123.7(4) ?
O1 C9 C2 . . 124.2(4) ?
O2 C9 C2 . . 112.0(4) ?
N1A C1A C2A . . 108.6(3) ?
N1A C1A C7A . . 101.9(3) ?
C2A C1A C7A . . 112.7(3) ?
N1A C1A H1C . . 111.1 ?
C2A C1A H1C . . 111.1 ?
C7A C1A H1C . . 111.1 ?
C9A C2A C1A . . 111.3(3) ?
C9A C2A C3A . . 111.2(3) ?
C1A C2A C3A . . 109.4(3) ?
C9A C2A H2C . . 108.3 ?
C1A C2A H2C . . 108.3 ?
C3A C2A H2C . . 108.3 ?
O3A C3A C4A . . 112.5(3) ?
O3A C3A C2A . . 111.6(3) ?
C4A C3A C2A . . 111.6(3) ?
O3A C3A H3C . . 106.9 ?
C4A C3A H3C . . 106.9 ?
C2A C3A H3C . . 106.9 ?
C3A C4A C5A . . 110.4(3) ?
C3A C4A H4A1 . . 109.6 ?
C5A C4A H4A1 . . 109.6 ?
C3A C4A H4A2 . . 109.6 ?
C5A C4A H4A2 . . 109.6 ?
H4A1 C4A H4A2 . . 108.1 ?
N1A C5A C6A . . 102.0(3) ?
N1A C5A C4A . . 106.5(3) ?
C6A C5A C4A . . 113.4(4) ?
N1A C5A H5B . . 111.5 ?
C6A C5A H5B . . 111.5 ?
C4A C5A H5B . . 111.5 ?
C5A C6A C7A . . 105.7(3) ?
C5A C6A H6A1 . . 110.6 ?
C7A C6A H6A1 . . 110.6 ?
C5A C6A H6A2 . . 110.6 ?
C7A C6A H6A2 . . 110.6 ?
H6A1 C6A H6A2 . . 108.7 ?
C1A C7A C6A . . 105.1(3) ?
C1A C7A H7A1 . . 110.7 ?
C6A C7A H7A1 . . 110.7 ?
C1A C7A H7A2 . . 110.7 ?
C6A C7A H7A2 . . 110.7 ?
H7A1 C7A H7A2 . . 108.8 ?
N1A C8A H8A1 . . 109.5 ?
N1A C8A H8A2 . . 109.5 ?
H8A1 C8A H8A2 . . 109.5 ?
N1A C8A H8A3 . . 109.5 ?
H8A1 C8A H8A3 . . 109.5 ?
H8A2 C8A H8A3 . . 109.5 ?
O1A C9A O2A . . 119.2(4) ?
O1A C9A C2A . . 122.5(4) ?
O2A C9A C2A . . 118.3(4) ?

loop_
_geom_bond_atom_site_label_1
_geom_bond_atom_site_label_2
_geom_bond_site_symmetry_2
_geom_bond_distance
_geom_bond_publ_flag
Au1 Cl4 . 2.2704(10) ?
Au1 Cl3 . 2.2796(9) ?
Au1 Cl1 . 2.2890(8) ?
Au1 Cl2 . 2.2994(10) ?
Au2 Cl7 . 2.2752(9) ?
Au2 Cl6 . 2.2803(10) ?
Au2 Cl5 . 2.2805(10) ?
Au2 Cl8 . 2.2895(10) ?
O1 C9 . 1.209(5) ?
O2 C9 . 1.322(5) ?
O2 H2 . 0.8400 ?
O3 C3 . 1.419(5) ?
O3 H3 . 0.8400 ?
O1A C9A . 1.214(5) ?
O2A C9A . 1.320(5) ?
O2A H2A . 0.8400 ?
O3A C3A . 1.428(4) ?
O3A H3A . 0.8400 ?
N1 C8 . 1.492(5) ?
N1 C1 . 1.514(5) ?
N1 C5 . 1.518(5) ?
N1 H1 . 0.9300 ?
N1A C8A . 1.486(5) ?
N1A C1A . 1.526(5) ?
N1A C5A . 1.531(5) ?
N1A H1A . 0.9300 ?
C1 C2 . 1.532(6) ?
C1 C7 . 1.543(6) ?
C1 H1B . 1.0000 ?
C2 C9 . 1.512(6) ?
C2 C3 . 1.552(5) ?
C2 H2B . 1.0000 ?
C3 C4 . 1.519(5) ?
C3 H3B . 1.0000 ?
C4 C5 . 1.528(6) ?
C4 H4A . 0.9900 ?
C4 H4B . 0.9900 ?
C5 C6 . 1.526(6) ?
C5 H5A . 1.0000 ?
C6 C7 . 1.552(5) ?
C6 H6A . 0.9900 ?
C6 H6B . 0.9900 ?
C7 H7A . 0.9900 ?
C7 H7B . 0.9900 ?
C8 H8A . 0.9800 ?
C8 H8B . 0.9800 ?
C8 H8C . 0.9800 ?
C1A C2A . 1.535(5) ?
C1A C7A . 1.535(6) ?
C1A H1C . 1.0000 ?
C2A C9A . 1.525(5) ?
C2A C3A . 1.563(5) ?
C2A H2C . 1.0000 ?
C3A C4A . 1.518(5) ?
C3A H3C . 1.0000 ?
C4A C5A . 1.536(5) ?
C4A H4A1 . 0.9900 ?
C4A H4A2 . 0.9900 ?
C5A C6A . 1.530(6) ?
C5A H5B . 1.0000 ?
C6A C7A . 1.559(6) ?
C6A H6A1 . 0.9900 ?
C6A H6A2 . 0.9900 ?
C7A H7A1 . 0.9900 ?
C7A H7A2 . 0.9900 ?
C8A H8A1 . 0.9800 ?
C8A H8A2 . 0.9800 ?
C8A H8A3 . 0.9800 ?

loop_
_geom_hbond_atom_site_label_D
_geom_hbond_atom_site_label_H
_geom_hbond_atom_site_label_A
_geom_hbond_site_symmetry_A
_geom_hbond_distance_DH
_geom_hbond_distance_HA
_geom_hbond_distance_DA
_geom_hbond_angle_DHA
_geom_hbond_publ_flag
N1 H1 O1 1_555 0.93 1.99 2.768(4) 140 yes
N1A H1A O1A 1_555 0.93 1.97 2.721(5) 137 yes
O3A H3A Cl1 1_555 0.84 2.43 3.219(3) 157 yes
O2 H2 Cl2 3_655 0.84 2.32 3.159(3) 173 yes
O3 H3 O3A 3_655 0.84 1.95 2.672(4) 144 yes
O2A H2A O3 3_645 0.84 1.82 2.624(4) 161 yes

loop_
_geom_torsion_atom_site_label_1
_geom_torsion_atom_site_label_2
_geom_torsion_atom_site_label_3
_geom_torsion_atom_site_label_4
_geom_torsion_site_symmetry_1
_geom_torsion_site_symmetry_2
_geom_torsion_site_symmetry_3
_geom_torsion_site_symmetry_4
_geom_torsion
_geom_torsion_publ_flag
C8 N1 C1 C2 . . . . 163.4(3) ?
C5 N1 C1 C2 . . . . -74.0(4) ?
C8 N1 C1 C7 . . . . -77.6(4) ?
C5 N1 C1 C7 . . . . 45.0(4) ?
N1 C1 C2 C9 . . . . -59.5(4) ?
C7 C1 C2 C9 . . . . -171.6(4) ?
N1 C1 C2 C3 . . . . 61.5(4) ?
C7 C1 C2 C3 . . . . -50.6(4) ?
C9 C2 C3 O3 . . . . -43.2(5) ?
C1 C2 C3 O3 . . . . -167.0(3) ?
C9 C2 C3 C4 . . . . 76.9(4) ?
C1 C2 C3 C4 . . . . -46.9(4) ?
O3 C3 C4 C5 . . . . 169.2(3) ?
C2 C3 C4 C5 . . . . 47.4(5) ?
C8 N1 C5 C6 . . . . 74.9(4) ?
C1 N1 C5 C6 . . . . -46.5(4) ?
C8 N1 C5 C4 . . . . -165.7(3) ?
C1 N1 C5 C4 . . . . 72.9(4) ?
C3 C4 C5 N1 . . . . -61.4(4) ?
C3 C4 C5 C6 . . . . 50.5(5) ?
N1 C5 C6 C7 . . . . 29.4(4) ?
C4 C5 C6 C7 . . . . -85.3(4) ?
N1 C1 C7 C6 . . . . -26.3(4) ?
C2 C1 C7 C6 . . . . 89.1(4) ?
C5 C6 C7 C1 . . . . -2.0(4) ?
C1 C2 C9 O1 . . . . 49.5(5) ?
C3 C2 C9 O1 . . . . -72.5(5) ?
C1 C2 C9 O2 . . . . -134.0(4) ?
C3 C2 C9 O2 . . . . 104.1(4) ?
C8A N1A C1A C2A . . . . 165.3(3) ?
C5A N1A C1A C2A . . . . -72.6(4) ?
C8A N1A C1A C7A . . . . -75.6(4) ?
C5A N1A C1A C7A . . . . 46.6(4) ?
N1A C1A C2A C9A . . . . -62.4(4) ?
C7A C1A C2A C9A . . . . -174.6(3) ?
N1A C1A C2A C3A . . . . 60.8(4) ?
C7A C1A C2A C3A . . . . -51.3(4) ?
C9A C2A C3A O3A . . . . -52.5(4) ?
C1A C2A C3A O3A . . . . -175.9(3) ?
C9A C2A C3A C4A . . . . 74.4(4) ?
C1A C2A C3A C4A . . . . -49.0(4) ?
O3A C3A C4A C5A . . . . 177.7(3) ?
C2A C3A C4A C5A . . . . 51.3(4) ?
C8A N1A C5A C6A . . . . 76.1(4) ?
C1A N1A C5A C6A . . . . -45.9(4) ?
C8A N1A C5A C4A . . . . -164.7(3) ?
C1A N1A C5A C4A . . . . 73.2(4) ?
C3A C4A C5A N1A . . . . -64.6(4) ?
C3A C4A C5A C6A . . . . 46.8(5) ?
N1A C5A C6A C7A . . . . 27.3(4) ?
C4A C5A C6A C7A . . . . -86.8(4) ?
N1A C1A C7A C6A . . . . -29.1(4) ?
C2A C1A C7A C6A . . . . 87.1(4) ?
C5A C6A C7A C1A . . . . 1.0(4) ?
C1A C2A C9A O1A . . . . 38.2(5) ?
C3A C2A C9A O1A . . . . -84.1(5) ?
C1A C2A C9A O2A . . . . -143.3(4) ?
C3A C2A C9A O2A . . . . 94.5(4) ?
